data_2015817
loop_
_publ_author_name
'Salivon, Natalya F.'
'Filinchuk, Yaroslav E.'
'Olijnyk, Volodymyr V.'

_publ_section_title
;
 Poly[\m~2~-chloro-\m~2~-1,4-oxathiane-\k^2^<i>S</i>:<i>S</i>-copper(I)]
;
_journal_coeditor_code SQ3054
_journal_issue 2
_journal_name_full 'Acta Crystallographica Section C'
_journal_page_first m57
_journal_page_last m58
_journal_paper_doi 10.1107/S0108270106054047
_journal_volume 63
_journal_year 2007
_chemical_formula_iupac '[Cu Cl (C4 H8 O S)]'
_chemical_formula_moiety 'C4 H8 Cl Cu O S'
_chemical_formula_sum 'C4 H8 Cl Cu O S'
_chemical_formula_weight 203.17
_chemical_name_systematic
;
Poly[\m~2~-chloro-\m~2~-1,4-oxathiane-\k^2^S:S-copper(I)]
;
_space_group_IT_number 14
_symmetry_cell_setting monoclinic
_symmetry_space_group_name_Hall '-P 2ybc'
_symmetry_space_group_name_H-M 'P 1 21/c 1'
_atom_sites_solution_hydrogens geom
_atom_sites_solution_primary direct
_atom_sites_solution_secondary difmap
_cell_angle_alpha 90.00
_cell_angle_beta 104.572(15)
_cell_angle_gamma 90.00
_cell_formula_units_Z 4
_cell_length_a 9.5068(12)
_cell_length_b 6.5035(10)
_cell_length_c 11.4259(16)
_cell_measurement_reflns_used 1892
_cell_measurement_temperature 293.0(10)
_cell_measurement_theta_max 55.7
_cell_measurement_theta_min 7.3
_cell_volume 683.71(17)
_computing_cell_refinement 'CELL in IPDS Software'
_computing_data_collection 'EXPOSE in IPDS Software (Stoe & Cie, 1999)'
_computing_data_reduction 'TWIN in IPDS Software'
_computing_publication_material SHELXL97
_computing_structure_refinement 'SHELXL97 (Sheldrick, 1997)'
_computing_structure_solution 'SHELXS97 (Sheldrick, 1997)'
_diffrn_ambient_temperature 293.0(10)
_diffrn_measured_fraction_theta_full 0.964
_diffrn_measured_fraction_theta_max 0.964
_diffrn_measurement_device_type 'Stoe IPDS'
_diffrn_measurement_method '\f oscillation'
_diffrn_radiation_monochromator graphite
_diffrn_radiation_type MoK\a
_diffrn_radiation_wavelength 0.71069
_diffrn_reflns_av_R_equivalents 0.0606
_diffrn_reflns_av_sigmaI/netI 0.0872
_diffrn_reflns_limit_h_max 10
_diffrn_reflns_limit_h_min -12
_diffrn_reflns_limit_k_max 8
_diffrn_reflns_limit_k_min -8
_diffrn_reflns_limit_l_max 15
_diffrn_reflns_limit_l_min -13
_diffrn_reflns_number 4497
_diffrn_reflns_theta_full 28.05
_diffrn_reflns_theta_max 28.05
_diffrn_reflns_theta_min 3.63
_diffrn_standards_decay_% 0
_diffrn_standards_interval_time 10
_diffrn_standards_number 200
_exptl_absorpt_coefficient_mu 3.787
_exptl_absorpt_correction_T_max 0.8591
_exptl_absorpt_correction_T_min 0.7394
_exptl_absorpt_correction_type numerical
_exptl_absorpt_process_details '(X-RED; Stoe & Cie, 1999)'
_exptl_crystal_colour 'light brown'
_exptl_crystal_density_diffrn 1.974
_exptl_crystal_density_method 'not measured'
_exptl_crystal_description prism
_exptl_crystal_F_000 408
_exptl_crystal_size_max 0.168
_exptl_crystal_size_mid 0.094
_exptl_crystal_size_min 0.072
_refine_diff_density_max 0.525
_refine_diff_density_min -0.372
_refine_ls_extinction_method none
_refine_ls_goodness_of_fit_ref 0.765
_refine_ls_hydrogen_treatment constr
_refine_ls_matrix_type full
_refine_ls_number_parameters 43
_refine_ls_number_reflns 1600
_refine_ls_number_restraints 0
_refine_ls_restrained_S_all 0.765
_refine_ls_R_factor_all 0.0758
_refine_ls_R_factor_gt 0.0337
_refine_ls_shift/su_max 0.044
_refine_ls_shift/su_mean 0.016
_refine_ls_structure_factor_coef Fsqd
_refine_ls_weighting_details 'calc w=1/[\s^2^(Fo^2^)+(0.0294P)^2^] where P=(Fo^2^+2Fc^2^)/3'
_refine_ls_weighting_scheme calc
_refine_ls_wR_factor_gt 0.0628
_refine_ls_wR_factor_ref 0.0699
_reflns_number_gt 892
_reflns_number_total 1658
_reflns_threshold_expression I>2\s(I)
_cod_data_source_file sq3054.cif
_cod_data_source_block I
_cod_original_sg_symbol_H-M 'P 21/c'
_cod_database_code 2015817
_cod_database_fobs_code 2015817

loop_
_symmetry_equiv_pos_as_xyz
'x, y, z'
'-x, y+1/2, -z+1/2'
'-x, -y, -z'
'x, -y-1/2, z-1/2'

loop_
_atom_site_type_symbol
_atom_site_label
_atom_site_fract_x
_atom_site_fract_y
_atom_site_fract_z
_atom_site_U_iso_or_equiv
_atom_site_adp_type
_atom_site_calc_flag
_atom_site_refinement_flags
_atom_site_occupancy
Cu Cu1 -0.01359(7) 0.55929(8) 0.86419(5) 0.03878(17) Uani d . 1
Cl Cl1 0.15683(12) 0.65605(14) 1.04318(9) 0.0371(3) Uani d . 1
S S1 0.11153(12) 0.29782(13) 0.77934(9) 0.0291(2) Uani d . 1
O O1 0.4328(4) 0.1343(5) 0.8666(3) 0.0499(8) Uani d . 1
C C1 0.1952(5) 0.1440(6) 0.9110(4) 0.0367(10) Uani d . 1
H H1A 0.2330 0.2339 0.9794 0.044 Uiso calc R 1
H H1B 0.1224 0.0557 0.9310 0.044 Uiso calc R 1
C C2 0.3166(5) 0.0141(6) 0.8882(4) 0.0410(11) Uani d . 1
H H2A 0.3538 -0.0738 0.9577 0.049 Uiso calc R 1
H H2B 0.2786 -0.0737 0.8189 0.049 Uiso calc R 1
C C3 0.3919(5) 0.2477(7) 0.7570(5) 0.0478(11) Uani d . 1
H H4A 0.3526 0.1541 0.6908 0.057 Uiso calc R 1
H H4B 0.4775 0.3121 0.7417 0.057 Uiso calc R 1
C C4 0.2809(5) 0.4105(6) 0.7604(4) 0.0440(11) Uani d . 1
H H5A 0.2610 0.4889 0.6858 0.053 Uiso calc R 1
H H5B 0.3197 0.5041 0.8268 0.053 Uiso calc R 1

loop_
_atom_site_aniso_label
_atom_site_aniso_U_11
_atom_site_aniso_U_22
_atom_site_aniso_U_33
_atom_site_aniso_U_12
_atom_site_aniso_U_13
_atom_site_aniso_U_23
Cu1 0.0447(3) 0.0384(3) 0.0310(3) 0.0011(3) 0.0053(2) 0.0052(2)
Cl1 0.0455(7) 0.0340(4) 0.0292(5) -0.0120(4) 0.0048(5) 0.0000(4)
S1 0.0350(6) 0.0256(4) 0.0252(5) 0.0025(4) 0.0046(4) -0.0011(4)
O1 0.043(2) 0.0495(16) 0.0529(19) 0.0014(14) 0.0047(17) 0.0142(15)
C1 0.046(3) 0.0343(18) 0.026(2) 0.0011(19) 0.002(2) 0.0047(16)
C2 0.042(3) 0.035(2) 0.041(2) 0.0046(18) 0.001(2) 0.0091(17)
C3 0.040(3) 0.047(2) 0.058(3) -0.008(2) 0.016(2) 0.008(2)
C4 0.053(3) 0.035(2) 0.042(2) -0.0043(19) 0.009(2) 0.0075(18)

loop_
_atom_type_symbol
_atom_type_description
_atom_type_scat_dispersion_real
_atom_type_scat_dispersion_imag
_atom_type_scat_source
C C 0.0033 0.0016 'International Tables Vol C Tables 4.2.6.8 and 6.1.1.4'
H H 0.0000 0.0000 'International Tables Vol C Tables 4.2.6.8 and 6.1.1.4'
O O 0.0106 0.0060 'International Tables Vol C Tables 4.2.6.8 and 6.1.1.4'
S S 0.1246 0.1234 'International Tables Vol C Tables 4.2.6.8 and 6.1.1.4'
Cl Cl 0.1484 0.1585 'International Tables Vol C Tables 4.2.6.8 and 6.1.1.4'
Cu Cu 0.3201 1.2651 'International Tables Vol C Tables 4.2.6.8 and 6.1.1.4'

loop_
_geom_angle_atom_site_label_1
_geom_angle_atom_site_label_2
_geom_angle_atom_site_label_3
_geom_angle_site_symmetry_1
_geom_angle_site_symmetry_3
_geom_angle
_geom_angle_publ_flag
S1 Cu1 Cl1 2_556 . 120.71(4) y
S1 Cu1 Cl1 2_556 3_567 123.01(5) y
Cl1 Cu1 Cl1 . 3_567 96.71(4) y
S1 Cu1 S1 2_556 . 110.11(3) y
Cl1 Cu1 S1 . . 103.67(4) y
Cl1 Cu1 S1 3_567 . 99.15(4) y
Cu1 Cl1 Cu1 . 3_567 83.29(4) ?
C1 S1 C4 . . 95.9(2) y
C1 S1 Cu1 . 2_546 103.63(14) ?
C4 S1 Cu1 . 2_546 113.55(15) ?
C1 S1 Cu1 . . 102.29(14) ?
C4 S1 Cu1 . . 107.61(14) ?
Cu1 S1 Cu1 2_546 . 127.96(5) y
C3 O1 C2 . . 112.7(4) n
C2 C1 S1 . . 111.2(3) ?
C2 C1 H1A . . 109.4 ?
S1 C1 H1A . . 109.4 ?
C2 C1 H1B . . 109.4 ?
S1 C1 H1B . . 109.4 ?
H1A C1 H1B . . 108.0 ?
O1 C2 C1 . . 112.6(3) n
O1 C2 H2A . . 109.1 ?
C1 C2 H2A . . 109.1 ?
O1 C2 H2B . . 109.1 ?
C1 C2 H2B . . 109.1 ?
H2A C2 H2B . . 107.8 ?
O1 C3 C4 . . 112.5(4) n
O1 C3 H4A . . 109.1 ?
C4 C3 H4A . . 109.1 ?
O1 C3 H4B . . 109.1 ?
C4 C3 H4B . . 109.1 ?
H4A C3 H4B . . 107.8 ?
C3 C4 S1 . . 111.4(3) n
C3 C4 H5A . . 109.3 ?
S1 C4 H5A . . 109.3 ?
C3 C4 H5B . . 109.3 ?
S1 C4 H5B . . 109.3 ?
H5A C4 H5B . . 108.0 ?

loop_
_geom_bond_atom_site_label_1
_geom_bond_atom_site_label_2
_geom_bond_site_symmetry_2
_geom_bond_distance
_geom_bond_publ_flag
Cu1 S1 2_556 2.2792(10) y
Cu1 Cl1 . 2.3529(12) y
Cu1 Cl1 3_567 2.3793(12) y
Cu1 S1 . 2.4139(12) y
S1 C1 . 1.815(4) y
S1 C4 . 1.831(5) y
O1 C3 . 1.420(6) n
O1 C2 . 1.425(5) n
C1 C2 . 1.505(6) n
C1 H1A . 0.9700 ?
C1 H1B . 0.9700 ?
C2 H2A . 0.9700 ?
C2 H2B . 0.9700 ?
C3 C4 . 1.502(6) n
C3 H4A . 0.9700 ?
C3 H4B . 0.9700 ?
C4 H5A . 0.9700 ?
C4 H5B . 0.9700 ?

loop_
_geom_torsion_atom_site_label_1
_geom_torsion_atom_site_label_2
_geom_torsion_atom_site_label_3
_geom_torsion_atom_site_label_4
_geom_torsion_site_symmetry_1
_geom_torsion_site_symmetry_4
_geom_torsion
S1 Cu1 Cl1 Cu1 2_556 3_567 135.07(5)
Cl1 Cu1 Cl1 Cu1 3_567 3_567 0.0
S1 Cu1 Cl1 Cu1 . 3_567 -101.15(4)
S1 Cu1 S1 C1 2_556 . 174.22(16)
Cl1 Cu1 S1 C1 . . 43.77(16)
Cl1 Cu1 S1 C1 3_567 . -55.49(16)
S1 Cu1 S1 C4 2_556 . 73.83(15)
Cl1 Cu1 S1 C4 . . -56.62(15)
Cl1 Cu1 S1 C4 3_567 . -155.88(15)
S1 Cu1 S1 Cu1 2_556 2_546 -67.36(7)
Cl1 Cu1 S1 Cu1 . 2_546 162.19(5)
Cl1 Cu1 S1 Cu1 3_567 2_546 62.93(6)
C4 S1 C1 C2 . . -52.2(3)
Cu1 S1 C1 C2 2_546 . 63.9(3)
Cu1 S1 C1 C2 . . -161.7(3)
C3 O1 C2 C1 . . -66.5(5)
S1 C1 C2 O1 . . 63.2(4)
C2 O1 C3 C4 . . 66.1(5)
O1 C3 C4 S1 . . -62.5(5)
C1 S1 C4 C3 . . 52.1(4)
Cu1 S1 C4 C3 2_546 . -55.6(4)
Cu1 S1 C4 C3 . . 157.0(3)
